data_2204955
loop_
_publ_author_name
'Liang-Zhong Xu'
'Wei-Hua Li'
'Hai-Bin Song'
'Kai Li'
'Guan-ping Yu'

_publ_section_title
;
 (4-Chlorobenzoyl)methyl morpholine-4-carbodithionate
;
_journal_issue 1
_journal_name_full 'Acta Crystallographica Section E'
_journal_page_first o130
_journal_page_last o131
_journal_paper_doi 10.1107/S1600536804032593
_journal_volume 61
_journal_year 2005
_chemical_formula_iupac 'C13 H14 Cl N O2 S2'
_chemical_formula_moiety 'C13 H14 Cl N O2 S2'
_chemical_formula_sum 'C13 H14 Cl N O2 S2'
_chemical_formula_weight 315.82
_chemical_name_systematic
;
(4-Chlorobenzoyl)methyl morpholine-4-carbodithionate
;
_space_group_IT_number 14
_symmetry_cell_setting monoclinic
_symmetry_space_group_name_Hall '-P 2ybc'
_symmetry_space_group_name_H-M 'P 1 21/c 1'
_atom_sites_solution_hydrogens geom
_atom_sites_solution_primary direct
_atom_sites_solution_secondary difmap
_cell_angle_alpha 90.00
_cell_angle_beta 100.127(8)
_cell_angle_gamma 90.00
_cell_formula_units_Z 4
_cell_length_a 18.092(5)
_cell_length_b 9.471(2)
_cell_length_c 8.464(2)
_cell_measurement_reflns_used 967
_cell_measurement_temperature 293(2)
_cell_measurement_theta_max 25.65
_cell_measurement_theta_min 3.14
_cell_volume 1427.7(6)
_computing_cell_refinement SMART
_computing_data_collection 'SMART (Bruker, 1998)'
_computing_data_reduction 'SAINT (Bruker, 1999)'
_computing_molecular_graphics 'SHELXTL (Bruker, 1999)'
_computing_publication_material SHELXTL
_computing_structure_refinement SHELXL97
_computing_structure_solution 'SHELXS97 (Sheldrick, 1997)'
_diffrn_ambient_temperature 293(2)
_diffrn_measured_fraction_theta_full 0.991
_diffrn_measured_fraction_theta_max 0.991
_diffrn_measurement_device_type 'Bruker CCD area-detector'
_diffrn_measurement_method '\f and \w scans'
_diffrn_radiation_monochromator graphite
_diffrn_radiation_source 'fine-focus sealed tube'
_diffrn_radiation_type MoK\a
_diffrn_radiation_wavelength 0.71073
_diffrn_reflns_av_R_equivalents 0.0299
_diffrn_reflns_av_sigmaI/netI 0.0356
_diffrn_reflns_limit_h_max 20
_diffrn_reflns_limit_h_min -22
_diffrn_reflns_limit_k_max 11
_diffrn_reflns_limit_k_min -11
_diffrn_reflns_limit_l_max 6
_diffrn_reflns_limit_l_min -10
_diffrn_reflns_number 7932
_diffrn_reflns_theta_full 26.29
_diffrn_reflns_theta_max 26.29
_diffrn_reflns_theta_min 2.29
_diffrn_standards_decay_% 0
_diffrn_standards_number 0
_exptl_absorpt_coefficient_mu 0.556
_exptl_absorpt_correction_T_max 0.837
_exptl_absorpt_correction_T_min 0.761
_exptl_absorpt_correction_type multi-scan
_exptl_absorpt_process_details '(SADABS; Sheldrick, 1996)'
_exptl_crystal_colour colorless
_exptl_crystal_density_diffrn 1.469
_exptl_crystal_density_method 'not measured'
_exptl_crystal_description block
_exptl_crystal_F_000 656
_exptl_crystal_size_max 0.48
_exptl_crystal_size_mid 0.40
_exptl_crystal_size_min 0.32
_refine_diff_density_max 0.212
_refine_diff_density_min -0.207
_refine_ls_extinction_coef 0.0260(16)
_refine_ls_extinction_expression Fc^*^=kFc[1+0.001xFc^2^\l^3^/sin(2\q)]^-1/4^
_refine_ls_extinction_method SHELXL97
_refine_ls_goodness_of_fit_ref 1.059
_refine_ls_hydrogen_treatment constr
_refine_ls_matrix_type full
_refine_ls_number_parameters 173
_refine_ls_number_reflns 2876
_refine_ls_number_restraints 0
_refine_ls_restrained_S_all 1.059
_refine_ls_R_factor_all 0.0566
_refine_ls_R_factor_gt 0.0348
_refine_ls_shift/su_max 0.002
_refine_ls_shift/su_mean 0.000
_refine_ls_structure_factor_coef Fsqd
_refine_ls_weighting_details 'calc w=1/[\s^2^(Fo^2^)+(0.0352P)^2^+0.3711P] where P=(Fo^2^+2Fc^2^)/3'
_refine_ls_weighting_scheme calc
_refine_ls_wR_factor_gt 0.0783
_refine_ls_wR_factor_ref 0.0882
_reflns_number_gt 2096
_reflns_number_total 2876
_reflns_threshold_expression I>2\s(I)
_cod_data_source_file rz6026.cif
_cod_data_source_block I
_cod_depositor_comments
;
The following automatic conversions were performed:
'_symmetry_cell_setting' value 'Monoclinic' changed to 'monoclinic'
according to '/home/saulius/struct/CIF-dictionaries/cif_core.dic'
dictionary named 'cif_core.dic' version 2.4.1 from 2010-06-29.

Automatic conversion script
Id: cif_fix_enum 1527 2010-12-29 10:47:43Z saulius 

The following automatic conversions were performed:

'_symmetry_cell_setting' value 'Monoclinic' changed to 'monoclinic'
according to /home/saulius/struct/CIF-dictionaries/cif_core.dic
dictionary named 'cif_core.dic' version 2.4.1 from 2010-06-29.

Automatic conversion script
Id: cif_fix_values 1715 2011-07-08 13:25:40Z adriana 
;
_cod_original_sg_symbol_H-M P21/c
_cod_database_code 2204955
_cod_database_fobs_code 2204955

loop_
_symmetry_equiv_pos_as_xyz
'x, y, z'
'-x, y+1/2, -z+1/2'
'-x, -y, -z'
'x, -y-1/2, z-1/2'

loop_
_atom_site_label
_atom_site_fract_x
_atom_site_fract_y
_atom_site_fract_z
_atom_site_U_iso_or_equiv
_atom_site_adp_type
_atom_site_calc_flag
_atom_site_refinement_flags
_atom_site_occupancy
_atom_site_type_symbol
S1 0.16030(3) 0.14930(6) 0.03531(7) 0.04738(18) Uani d . 1 S
S2 0.27562(3) -0.06895(7) -0.00865(8) 0.0565(2) Uani d . 1 S
Cl1 0.53881(3) 0.06809(7) 0.79598(9) 0.0723(2) Uani d . 1 Cl
N1 0.14149(9) -0.04118(17) -0.1929(2) 0.0411(4) Uani d . 1 N
O1 0.02319(8) -0.19058(15) -0.38685(18) 0.0525(4) Uani d . 1 O
O2 0.19713(8) -0.00085(18) 0.34967(19) 0.0582(4) Uani d . 1 O
C1 0.06841(12) 0.0265(2) -0.2517(3) 0.0535(6) Uani d . 1 C
H1A 0.0704 0.0766 -0.3508 0.064 Uiso calc R 1 H
H1B 0.0574 0.0943 -0.1732 0.064 Uiso calc R 1 H
C2 0.00735(12) -0.0839(2) -0.2805(3) 0.0548(6) Uani d . 1 C
H2A 0.0020 -0.1265 -0.1789 0.066 Uiso calc R 1 H
H2B -0.0399 -0.0389 -0.3250 0.066 Uiso calc R 1 H
C3 0.09146(11) -0.2594(2) -0.3188(3) 0.0490(5) Uani d . 1 C
H3A 0.1011 -0.3358 -0.3888 0.059 Uiso calc R 1 H
H3B 0.0863 -0.2999 -0.2160 0.059 Uiso calc R 1 H
C4 0.15671(11) -0.1589(2) -0.2956(3) 0.0465(5) Uani d . 1 C
H4A 0.2020 -0.2078 -0.2461 0.056 Uiso calc R 1 H
H4B 0.1644 -0.1230 -0.3989 0.056 Uiso calc R 1 H
C5 0.19172(10) 0.0028(2) -0.0669(2) 0.0365(4) Uani d . 1 C
C6 0.23949(12) 0.1798(2) 0.1901(2) 0.0465(5) Uani d . 1 C
H6A 0.2846 0.1759 0.1431 0.056 Uiso calc R 1 H
H6B 0.2358 0.2745 0.2316 0.056 Uiso calc R 1 H
C7 0.24806(11) 0.0767(2) 0.3296(2) 0.0416(5) Uani d . 1 C
C8 0.32085(11) 0.0779(2) 0.4432(2) 0.0394(5) Uani d . 1 C
C9 0.33625(12) -0.0298(2) 0.5547(3) 0.0539(6) Uani d . 1 C
H9 0.3011 -0.1013 0.5561 0.065 Uiso calc R 1 H
C10 0.40263(13) -0.0333(3) 0.6638(3) 0.0610(7) Uani d . 1 C
H10 0.4122 -0.1061 0.7383 0.073 Uiso calc R 1 H
C11 0.45447(12) 0.0726(2) 0.6607(3) 0.0501(5) Uani d . 1 C
C12 0.44071(12) 0.1813(2) 0.5518(3) 0.0539(6) Uani d . 1 C
H12 0.4760 0.2527 0.5513 0.065 Uiso calc R 1 H
C13 0.37416(12) 0.1836(2) 0.4435(3) 0.0483(5) Uani d . 1 C
H13 0.3648 0.2570 0.3696 0.058 Uiso calc R 1 H

loop_
_atom_site_aniso_label
_atom_site_aniso_U_11
_atom_site_aniso_U_22
_atom_site_aniso_U_33
_atom_site_aniso_U_12
_atom_site_aniso_U_13
_atom_site_aniso_U_23
S1 0.0532(3) 0.0416(3) 0.0463(3) 0.0042(2) 0.0059(2) -0.0042(3)
S2 0.0361(3) 0.0628(4) 0.0660(4) 0.0068(3) -0.0039(3) -0.0116(3)
Cl1 0.0537(4) 0.0825(5) 0.0750(5) 0.0037(3) -0.0046(3) -0.0142(4)
N1 0.0382(9) 0.0387(9) 0.0439(10) 0.0036(7) 0.0001(8) -0.0036(8)
O1 0.0434(8) 0.0526(9) 0.0559(9) 0.0013(7) -0.0066(7) -0.0091(7)
O2 0.0519(9) 0.0636(10) 0.0584(10) -0.0213(8) 0.0076(7) 0.0101(8)
C1 0.0532(13) 0.0429(12) 0.0570(14) 0.0109(10) -0.0110(11) -0.0021(11)
C2 0.0380(11) 0.0615(15) 0.0606(15) 0.0097(10) -0.0031(11) -0.0054(12)
C3 0.0476(12) 0.0432(12) 0.0539(13) 0.0040(10) 0.0024(10) -0.0082(10)
C4 0.0414(11) 0.0545(13) 0.0435(12) 0.0021(10) 0.0074(9) -0.0095(10)
C5 0.0378(10) 0.0346(10) 0.0372(11) -0.0031(8) 0.0071(9) 0.0037(9)
C6 0.0569(13) 0.0409(12) 0.0422(12) -0.0092(10) 0.0097(10) -0.0053(9)
C7 0.0475(12) 0.0375(11) 0.0423(12) -0.0054(9) 0.0151(10) -0.0056(9)
C8 0.0411(11) 0.0372(11) 0.0429(11) -0.0042(9) 0.0152(9) -0.0041(9)
C9 0.0462(12) 0.0461(13) 0.0702(16) -0.0073(10) 0.0120(11) 0.0099(12)
C10 0.0527(14) 0.0544(14) 0.0738(17) 0.0021(11) 0.0060(13) 0.0147(13)
C11 0.0439(12) 0.0555(14) 0.0514(13) 0.0026(10) 0.0094(10) -0.0121(11)
C12 0.0489(13) 0.0538(14) 0.0601(15) -0.0182(10) 0.0120(11) -0.0108(12)
C13 0.0566(13) 0.0428(12) 0.0467(13) -0.0106(10) 0.0125(11) -0.0003(10)

loop_
_atom_type_symbol
_atom_type_description
_atom_type_scat_dispersion_real
_atom_type_scat_dispersion_imag
_atom_type_scat_source
C C 0.0033 0.0016 'International Tables Vol C Tables 4.2.6.8 and 6.1.1.4'
H H 0.0000 0.0000 'International Tables Vol C Tables 4.2.6.8 and 6.1.1.4'
N N 0.0061 0.0033 'International Tables Vol C Tables 4.2.6.8 and 6.1.1.4'
O O 0.0106 0.0060 'International Tables Vol C Tables 4.2.6.8 and 6.1.1.4'
Cl Cl 0.1484 0.1585 'International Tables Vol C Tables 4.2.6.8 and 6.1.1.4'
S S 0.1246 0.1234 'International Tables Vol C Tables 4.2.6.8 and 6.1.1.4'

loop_
_geom_angle_atom_site_label_1
_geom_angle_atom_site_label_2
_geom_angle_atom_site_label_3
_geom_angle
_geom_angle_publ_flag
C5 S1 C6 101.47(10) yes
C5 N1 C4 122.38(16) ?
C5 N1 C1 125.12(17) ?
C4 N1 C1 112.36(16) yes
C2 O1 C3 109.12(15) yes
N1 C1 C2 109.95(17) ?
N1 C1 H1A 109.7 ?
C2 C1 H1A 109.7 ?
N1 C1 H1B 109.7 ?
C2 C1 H1B 109.7 ?
H1A C1 H1B 108.2 ?
O1 C2 C1 111.88(18) ?
O1 C2 H2A 109.2 ?
C1 C2 H2A 109.2 ?
O1 C2 H2B 109.2 ?
C1 C2 H2B 109.2 ?
H2A C2 H2B 107.9 ?
O1 C3 C4 111.60(18) ?
O1 C3 H3A 109.3 ?
C4 C3 H3A 109.3 ?
O1 C3 H3B 109.3 ?
C4 C3 H3B 109.3 ?
H3A C3 H3B 108.0 ?
N1 C4 C3 109.47(16) ?
N1 C4 H4A 109.8 ?
C3 C4 H4A 109.8 ?
N1 C4 H4B 109.8 ?
C3 C4 H4B 109.8 ?
H4A C4 H4B 108.2 ?
N1 C5 S2 124.50(15) ?
N1 C5 S1 113.54(14) yes
S2 C5 S1 121.95(11) ?
C7 C6 S1 115.17(14) ?
C7 C6 H6A 108.5 ?
S1 C6 H6A 108.5 ?
C7 C6 H6B 108.5 ?
S1 C6 H6B 108.5 ?
H6A C6 H6B 107.5 ?
O2 C7 C8 121.44(19) ?
O2 C7 C6 121.46(19) ?
C8 C7 C6 117.08(16) ?
C9 C8 C13 118.2(2) ?
C9 C8 C7 118.96(17) ?
C13 C8 C7 122.79(19) ?
C10 C9 C8 121.4(2) ?
C10 C9 H9 119.3 ?
C8 C9 H9 119.3 ?
C11 C10 C9 119.0(2) ?
C11 C10 H10 120.5 ?
C9 C10 H10 120.5 ?
C12 C11 C10 121.0(2) ?
C12 C11 Cl1 119.59(17) ?
C10 C11 Cl1 119.43(19) ?
C11 C12 C13 119.4(2) ?
C11 C12 H12 120.3 ?
C13 C12 H12 120.3 ?
C12 C13 C8 120.9(2) ?
C12 C13 H13 119.5 ?
C8 C13 H13 119.5 ?

loop_
_geom_bond_atom_site_label_1
_geom_bond_atom_site_label_2
_geom_bond_distance
_geom_bond_publ_flag
S1 C5 1.780(2) yes
S1 C6 1.787(2) yes
S2 C5 1.657(2) yes
Cl1 C11 1.740(2) yes
N1 C5 1.341(2) yes
N1 C4 1.469(3) yes
N1 C1 1.475(2) yes
O1 C2 1.416(3) yes
O1 C3 1.426(2) yes
O2 C7 1.214(2) no
C1 C2 1.509(3) no
C1 H1A 0.9700 no
C1 H1B 0.9700 no
C2 H2A 0.9700 no
C2 H2B 0.9700 no
C3 C4 1.502(3) yes
C3 H3A 0.9700 no
C3 H3B 0.9700 no
C4 H4A 0.9700 no
C4 H4B 0.9700 no
C6 C7 1.518(3) no
C6 H6A 0.9700 no
C6 H6B 0.9700 no
C7 C8 1.488(3) no
C8 C9 1.384(3) no
C8 C13 1.390(3) no
C9 C10 1.381(3) no
C9 H9 0.9300 no
C10 C11 1.376(3) no
C10 H10 0.9300 no
C11 C12 1.375(3) no
C12 C13 1.380(3) no
C12 H12 0.9300 no
C13 H13 0.9300 no

loop_
_geom_hbond_atom_site_label_D
_geom_hbond_atom_site_label_H
_geom_hbond_atom_site_label_A
_geom_hbond_site_symmetry_A
_geom_hbond_distance_DH
_geom_hbond_distance_HA
_geom_hbond_distance_DA
_geom_hbond_angle_DHA
_geom_hbond_publ_flag
C1 H1B S1 ? 0.97 2.39 2.932(3) 115 yes
C4 H4A S2 ? 0.97 2.57 3.068(3) 112 yes
C4 H4B O2 1_554 0.97 2.58 3.544(4) 172 yes
C6 H6A S2 ? 0.97 2.64 3.032(2) 104 yes

loop_
_geom_torsion_atom_site_label_1
_geom_torsion_atom_site_label_2
_geom_torsion_atom_site_label_3
_geom_torsion_atom_site_label_4
_geom_torsion
C5 N1 C1 C2 -132.8(2)
C4 N1 C1 C2 51.4(2)
C3 O1 C2 C1 60.7(2)
N1 C1 C2 O1 -55.6(2)
C2 O1 C3 C4 -61.9(2)
C5 N1 C4 C3 131.7(2)
C1 N1 C4 C3 -52.3(2)
O1 C3 C4 N1 57.6(2)
C4 N1 C5 S2 -0.9(3)
C1 N1 C5 S2 -176.38(17)
C4 N1 C5 S1 178.80(15)
C1 N1 C5 S1 3.4(3)
C6 S1 C5 N1 -179.36(14)
C6 S1 C5 S2 0.38(15)
C5 S1 C6 C7 -76.62(17)
S1 C6 C7 O2 -14.4(3)
S1 C6 C7 C8 167.25(14)
O2 C7 C8 C9 13.0(3)
C6 C7 C8 C9 -168.71(19)
O2 C7 C8 C13 -166.4(2)
C6 C7 C8 C13 11.9(3)
C13 C8 C9 C10 0.0(3)
C7 C8 C9 C10 -179.4(2)
C8 C9 C10 C11 -0.2(4)
C9 C10 C11 C12 0.5(4)
C9 C10 C11 Cl1 -179.19(19)
C10 C11 C12 C13 -0.4(3)
Cl1 C11 C12 C13 179.22(17)
C11 C12 C13 C8 0.2(3)
C9 C8 C13 C12 0.1(3)
C7 C8 C13 C12 179.43(19)

loop_
_cod_related_entry_id
_cod_related_entry_database
_cod_related_entry_code
1 ChemSpider 608837
